data_8102314
loop_
_publ_author_name
'Thomas Schweitzer'
'Daphne Taylor'
'Gregory Choppin'
'Christian Neis'
'Kaspar Hegetschweiler'

_publ_section_title
;
 Crystal structure of 2,4-dinitro-1,3,5-benzenetriol, C6H4N2O7
;
_journal_issue 4
_journal_name_full 'Zeitschrift f\"ur Kristallographie - New Crystal Structures'
_journal_page_first 369
_journal_volume 223
_journal_year 2008
_chemical_formula_sum 'C6 H4 N2 O7'
_chemical_formula_weight 216.11
_space_group_IT_number 4
_symmetry_cell_setting monoclinic
_symmetry_space_group_name_Hall 'P 2yb'
_symmetry_space_group_name_H-M 'P 1 21 1'
_atom_sites_solution_hydrogens difmap
_atom_sites_solution_primary direct
_atom_sites_solution_secondary difmap
_audit_creation_method SHELXL-97
_cell_angle_alpha 90.00
_cell_angle_beta 93.248(3)
_cell_angle_gamma 90.00
_cell_formula_units_Z 2
_cell_length_a 6.4015(3)
_cell_length_b 4.8370(2)
_cell_length_c 11.7979(6)
_cell_measurement_reflns_used 3645
_cell_measurement_temperature 153(2)
_cell_measurement_theta_max 38.53
_cell_measurement_theta_min 3.19
_cell_volume 364.72(3)
_computing_cell_refinement 'Bruker SMART'
_computing_data_collection 'Bruker SMART'
_computing_data_reduction 'Bruker SAINT'
_computing_molecular_graphics 'Bruker SHELXTL'
_computing_publication_material 'Bruker SHELXTL'
_computing_structure_refinement 'SHELXL-97 (Sheldrick, 1997)'
_computing_structure_solution 'SHELXS-97 (Sheldrick, 1990)'
_diffrn_ambient_temperature 153(2)
_diffrn_measured_fraction_theta_full 0.999
_diffrn_measured_fraction_theta_max 0.999
_diffrn_measurement_device_type 'Bruker X8 Apex, Nonius Kappa CCD'
_diffrn_measurement_method 'phi and omega scans'
_diffrn_radiation_monochromator graphite
_diffrn_radiation_source 'fine-focus sealed tube'
_diffrn_radiation_type MoK\a
_diffrn_radiation_wavelength 0.71073
_diffrn_reflns_av_R_equivalents 0.0148
_diffrn_reflns_av_sigmaI/netI 0.0159
_diffrn_reflns_limit_h_max 7
_diffrn_reflns_limit_h_min -7
_diffrn_reflns_limit_k_max 5
_diffrn_reflns_limit_k_min -5
_diffrn_reflns_limit_l_max 14
_diffrn_reflns_limit_l_min -14
_diffrn_reflns_number 3863
_diffrn_reflns_theta_full 26.00
_diffrn_reflns_theta_max 26.00
_diffrn_reflns_theta_min 1.73
_exptl_absorpt_coefficient_mu 0.185
_exptl_absorpt_correction_T_max 0.9788
_exptl_absorpt_correction_T_min 0.9400
_exptl_absorpt_correction_type multi-scan
_exptl_crystal_colour yellow
_exptl_crystal_density_diffrn 1.968
_exptl_crystal_density_meas ?
_exptl_crystal_description platelet
_exptl_crystal_F_000 220
_exptl_crystal_size_max 0.34
_exptl_crystal_size_mid 0.33
_exptl_crystal_size_min 0.12
_refine_diff_density_max 0.167
_refine_diff_density_min -0.206
_refine_diff_density_rms 0.045
_refine_ls_abs_structure_details 'Flack H D (1983), Acta Cryst. A39, 876-881'
_refine_ls_abs_structure_Flack 0.2(8)
_refine_ls_extinction_method none
_refine_ls_goodness_of_fit_ref 1.074
_refine_ls_hydrogen_treatment isotropic
_refine_ls_matrix_type full
_refine_ls_number_parameters 152
_refine_ls_number_reflns 1376
_refine_ls_number_restraints 1
_refine_ls_restrained_S_all 1.074
_refine_ls_R_factor_all 0.0224
_refine_ls_R_factor_gt 0.0221
_refine_ls_shift/su_max 0.000
_refine_ls_shift/su_mean 0.000
_refine_ls_structure_factor_coef Fsqd
_refine_ls_weighting_details 'calc w=1/[\s^2^(Fo^2^)+(0.0378P)^2^+0.0526P] where P=(Fo^2^+2Fc^2^)/3'
_refine_ls_weighting_scheme calc
_refine_ls_wR_factor_gt 0.0603
_refine_ls_wR_factor_ref 0.0606
_reflns_number_gt 1355
_reflns_number_total 1376
_reflns_threshold_expression >2sigma(I)
_cod_data_source_file 1267-2332.cff
_cod_data_source_block sh2254a
_cod_depositor_comments
;
The following automatic conversions were performed:
'_symmetry_cell_setting' value 'Monoclinic' changed to 'monoclinic'
according to '/home/saulius/struct/CIF-dictionaries/cif_core.dic'
dictionary named 'cif_core.dic' version 2.4.1 from 2010-06-29.

Automatic conversion script
Id: cif_fix_enum 1555 2011-01-17 13:19:09Z saulius 

The following automatic conversions were performed:
'_atom_site_symetry_multiplicity' tag replaced with
'_atom_site_symmetry_multiplicity'.

Automatic conversion script
Id: cif_correct_tags 1440 2010-10-19 06:21:57Z saulius 

The following automatic conversions were performed:

'_exptl_crystal_density_meas' value 'not measured' was changed to '?'
- the value is perceived as not measured.

Automatic conversion script
Id: cif_fix_values 3008 2015-01-20 13:52:24Z robertas 
;
_cod_original_sg_symbol_H-M P2(1)
_cod_database_code 8102314

loop_
_symmetry_equiv_pos_as_xyz
'x, y, z'
'-x, y+1/2, -z'

loop_
_atom_site_label
_atom_site_type_symbol
_atom_site_fract_x
_atom_site_fract_y
_atom_site_fract_z
_atom_site_U_iso_or_equiv
_atom_site_adp_type
_atom_site_occupancy
_atom_site_symmetry_multiplicity
_atom_site_calc_flag
_atom_site_refinement_flags
_atom_site_disorder_assembly
_atom_site_disorder_group
C5 C 0.67355(19) -0.0862(3) 0.30998(11) 0.0160(3) Uani 1 1 d . . .
C3 C 0.3849(2) -0.0198(3) 0.16932(11) 0.0157(3) Uani 1 1 d . . .
C1 C 0.3656(2) -0.3729(3) 0.31550(11) 0.0173(3) Uani 1 1 d . . .
C2 C 0.27724(19) -0.2402(3) 0.22066(10) 0.0149(3) Uani 1 1 d . . .
C6 C 0.56147(19) -0.3050(3) 0.36035(10) 0.0154(3) Uani 1 1 d . . .
C4 C 0.58577(19) 0.0584(3) 0.21356(11) 0.0150(3) Uani 1 1 d . . .
N2 N 0.87424(16) -0.0101(2) 0.35660(9) 0.0171(2) Uani 1 1 d . . .
N1 N 0.28847(16) 0.1213(3) 0.07271(9) 0.0167(2) Uani 1 1 d . . .
O2 O 0.68637(16) 0.2602(2) 0.16465(9) 0.0210(2) Uani 1 1 d . . .
O1 O 0.09001(13) -0.3321(2) 0.18267(8) 0.0197(2) Uani 1 1 d . . .
O3 O 0.63644(15) -0.4551(2) 0.44798(8) 0.0211(2) Uani 1 1 d . . .
O7 O 0.95303(14) -0.1376(2) 0.43912(8) 0.0241(2) Uani 1 1 d . . .
O6 O 0.97264(15) 0.1843(2) 0.31495(8) 0.0233(2) Uani 1 1 d . . .
O4 O 0.11776(15) 0.0315(2) 0.03230(8) 0.0259(2) Uani 1 1 d . . .
O5 O 0.36986(15) 0.3234(2) 0.03271(9) 0.0259(3) Uani 1 1 d . . .
H1 H 0.291(2) -0.525(4) 0.3488(14) 0.023(4) Uiso 1 1 d . . .
H2 H 0.806(4) 0.284(5) 0.1999(18) 0.049(6) Uiso 1 1 d . . .
H3 H 0.754(3) -0.403(4) 0.4684(15) 0.026(4) Uiso 1 1 d . . .
H4 H 0.058(3) -0.261(4) 0.1231(16) 0.025(5) Uiso 1 1 d . . .

loop_
_atom_site_aniso_label
_atom_site_aniso_U_11
_atom_site_aniso_U_22
_atom_site_aniso_U_33
_atom_site_aniso_U_23
_atom_site_aniso_U_13
_atom_site_aniso_U_12
C5 0.0133(6) 0.0163(7) 0.0183(6) -0.0034(5) -0.0002(5) -0.0018(5)
C3 0.0172(6) 0.0155(7) 0.0146(6) -0.0010(5) 0.0008(5) 0.0018(5)
C1 0.0178(6) 0.0163(7) 0.0180(6) 0.0006(5) 0.0026(5) -0.0026(5)
C2 0.0134(6) 0.0161(7) 0.0154(6) -0.0027(5) 0.0009(5) -0.0001(5)
C6 0.0176(6) 0.0149(7) 0.0138(6) -0.0002(5) 0.0011(5) 0.0023(5)
C4 0.0171(6) 0.0130(6) 0.0151(6) -0.0015(5) 0.0035(4) 0.0015(5)
N2 0.0152(5) 0.0169(6) 0.0191(5) -0.0023(5) -0.0006(4) -0.0006(4)
N1 0.0181(5) 0.0170(6) 0.0151(5) -0.0002(4) 0.0012(4) 0.0024(4)
O2 0.0197(5) 0.0196(5) 0.0236(5) 0.0030(4) 0.0011(4) -0.0049(4)
O1 0.0163(4) 0.0244(5) 0.0179(5) 0.0015(4) -0.0035(4) -0.0049(4)
O3 0.0181(5) 0.0231(5) 0.0216(5) 0.0060(4) -0.0046(4) -0.0039(4)
O7 0.0204(4) 0.0251(6) 0.0258(5) 0.0029(4) -0.0082(4) -0.0022(4)
O6 0.0191(5) 0.0222(6) 0.0285(5) 0.0002(4) 0.0010(4) -0.0086(4)
O4 0.0247(5) 0.0269(6) 0.0248(5) 0.0043(5) -0.0110(4) -0.0023(5)
O5 0.0250(5) 0.0260(6) 0.0266(5) 0.0112(4) 0.0017(4) -0.0010(4)

loop_
_atom_type_symbol
_atom_type_description
_atom_type_scat_dispersion_real
_atom_type_scat_dispersion_imag
_atom_type_scat_source
C C 0.0033 0.0016 'International Tables Vol C Tables 4.2.6.8 and 6.1.1.4'
H H 0.0000 0.0000 'International Tables Vol C Tables 4.2.6.8 and 6.1.1.4'
N N 0.0061 0.0033 'International Tables Vol C Tables 4.2.6.8 and 6.1.1.4'
O O 0.0106 0.0060 'International Tables Vol C Tables 4.2.6.8 and 6.1.1.4'

loop_
_geom_angle_atom_site_label_1
_geom_angle_atom_site_label_2
_geom_angle_atom_site_label_3
_geom_angle
_geom_angle_site_symmetry_1
_geom_angle_site_symmetry_3
_geom_angle_publ_flag
N2 C5 C4 119.40(11) . . ?
N2 C5 C6 119.80(12) . . ?
C4 C5 C6 120.80(11) . . ?
C4 C3 C2 119.76(11) . . ?
C4 C3 N1 120.48(11) . . ?
C2 C3 N1 119.77(11) . . ?
C6 C1 C2 121.58(13) . . ?
O1 C2 C1 115.89(12) . . ?
O1 C2 C3 123.71(12) . . ?
C1 C2 C3 120.40(12) . . ?
O3 C6 C1 116.76(12) . . ?
O3 C6 C5 124.10(11) . . ?
C1 C6 C5 119.13(12) . . ?
O2 C4 C3 119.55(11) . . ?
O2 C4 C5 122.16(11) . . ?
C3 C4 C5 118.29(11) . . ?
O7 N2 O6 119.58(11) . . ?
O7 N2 C5 119.80(11) . . ?
O6 N2 C5 120.62(11) . . ?
O5 N1 O4 121.21(11) . . ?
O5 N1 C3 121.02(11) . . ?
O4 N1 C3 117.76(11) . . ?

loop_
_geom_bond_atom_site_label_1
_geom_bond_atom_site_label_2
_geom_bond_distance
_geom_bond_site_symmetry_2
_geom_bond_publ_flag
C5 N2 1.4171(16) . ?
C5 C4 1.4234(19) . ?
C5 C6 1.4272(18) . ?
C3 C4 1.4115(17) . ?
C3 C2 1.4234(18) . ?
C3 N1 1.4377(17) . ?
C1 C6 1.3727(18) . ?
C1 C2 1.3830(19) . ?
C2 O1 1.3319(16) . ?
C6 O3 1.3303(16) . ?
C4 O2 1.3202(16) . ?
N2 O7 1.2356(15) . ?
N2 O6 1.2482(15) . ?
N1 O5 1.2153(16) . ?
N1 O4 1.2455(15) . ?
